data_1567870
loop_
_publ_author_name
'Morvan, Jennifer'
'Vermersch, Fran\,cois'
'Lorkowski, Jan'
'Talcik, Jakub'
'Vives, Thomas'
'Roisnel, Thierry'
'Cr\'evisy, Christophe'
'Vanthuyne, Nicolas'
'Bertrand, Guy'
'Jazzar, Rodolphe'
'Mauduit, Marc'

_publ_section_title
;
 Cyclic(alkyl)(amino)carbene ruthenium complexes for Z-stereoselective
 (asymmetric) olefin metathesis
;
_journal_issue 2
_journal_name_full 'Catalysis Science &amp; Technology'
_journal_page_first 381
_journal_page_last 388
_journal_paper_doi 10.1039/D2CY01795D
_journal_volume 13
_journal_year 2023
_chemical_compound_source 'synthesis as described'
_chemical_formula_moiety 'C36 H45 Cl2 N O Ru S2'
_chemical_formula_sum 'C36 H45 Cl2 N O Ru S2'
_chemical_formula_weight 743.82
_space_group_crystal_system monoclinic
_space_group_IT_number 14
_space_group_name_Hall '-P 2ybc'
_space_group_name_H-M_alt 'P 1 21/c 1'
_atom_sites_solution_hydrogens geom
_atom_sites_solution_primary dual
_atom_sites_solution_secondary difmap
_audit_update_record
;
2022-05-11 deposited with the CCDC.	2022-10-25 downloaded from the CCDC.
;
_cell_angle_alpha 90
_cell_angle_beta 100.381(4)
_cell_angle_gamma 90
_cell_formula_units_Z 4
_cell_length_a 15.6535(12)
_cell_length_b 12.8229(9)
_cell_length_c 17.9202(15)
_cell_measurement_reflns_used 8832
_cell_measurement_temperature 150(2)
_cell_measurement_theta_max 27.3832
_cell_measurement_theta_min 2.2486
_cell_measurement_wavelength 0.710730
_cell_volume 3538.1(5)
_computing_cell_refinement 'APEX3 (Bruker, 2015)'
_computing_data_collection 'Bruker APEX3 (Bruker, 2015)'
_computing_data_reduction 'SAINT (Bruker, 2014)'
_computing_molecular_graphics
;
   'SXGRAPH (L. Farrugia, 1999), Mercury (CSD, 2020)'
;
_computing_publication_material 'CRYSCALC (T. Roisnel, local program, 2021)'
_computing_structure_refinement 'SHELXL-2018_3 (Sheldrick, 2018)'
_computing_structure_solution 'SHELXT 2018_2 (Sheldrick, 2018)'
_diffrn_ambient_temperature 150(2)
_diffrn_detector CCD-LDI-APEX2
_diffrn_detector_area_resol_mean 8.33
_diffrn_measured_fraction_theta_full 0.984
_diffrn_measured_fraction_theta_max 0.960
_diffrn_measurement_device_type 'APEXII Bruker-AXS'
_diffrn_measurement_method 'CCD rotation images, thin slices'
_diffrn_orient_matrix_UB_11 -0.0180534
_diffrn_orient_matrix_UB_12 -0.0663770
_diffrn_orient_matrix_UB_13 -0.0276901
_diffrn_orient_matrix_UB_21 -0.0163201
_diffrn_orient_matrix_UB_22 -0.0298674
_diffrn_orient_matrix_UB_23 0.0470353
_diffrn_orient_matrix_UB_31 -0.0602147
_diffrn_orient_matrix_UB_32 0.0279960
_diffrn_orient_matrix_UB_33 -0.0154725
_diffrn_radiation_monochromator graphite
_diffrn_radiation_probe x-ray
_diffrn_radiation_source 'fine-focus sealed tube'
_diffrn_radiation_type MoK\a
_diffrn_radiation_wavelength 0.71073
_diffrn_reflns_av_R_equivalents 0.0510
_diffrn_reflns_av_unetI/netI 0.0702
_diffrn_reflns_limit_h_max 20
_diffrn_reflns_limit_h_min -19
_diffrn_reflns_limit_k_max 14
_diffrn_reflns_limit_k_min -16
_diffrn_reflns_limit_l_max 23
_diffrn_reflns_limit_l_min -21
_diffrn_reflns_number 21424
_diffrn_reflns_theta_full 25.242
_diffrn_reflns_theta_max 27.670
_diffrn_reflns_theta_min 2.646
_diffrn_source_current 30.00
_diffrn_source_power 50.0
_diffrn_source_voltage 50.00
_exptl_absorpt_coefficient_mu 0.741
_exptl_absorpt_correction_T_max 0.837
_exptl_absorpt_correction_T_min 0.678
_exptl_absorpt_correction_type multi-scan
_exptl_absorpt_process_details
;
  [Sheldrick, G.M. (2014). SADABS Bruker AXS Inc., Madison, Wisconsin, USA]
;
_exptl_crystal_colour brown
_exptl_crystal_density_diffrn 1.396
_exptl_crystal_description block
_exptl_crystal_F_000 1544
_exptl_crystal_size_max 0.490
_exptl_crystal_size_mid 0.350
_exptl_crystal_size_min 0.240
_refine_diff_density_max 4.736
_refine_diff_density_min -2.675
_refine_diff_density_rms 0.199
_refine_ls_extinction_method none
_refine_ls_goodness_of_fit_ref 1.052
_refine_ls_hydrogen_treatment constr
_refine_ls_matrix_type full
_refine_ls_number_parameters 398
_refine_ls_number_reflns 7940
_refine_ls_number_restraints 0
_refine_ls_restrained_S_all 1.052
_refine_ls_R_factor_all 0.1636
_refine_ls_R_factor_gt 0.1108
_refine_ls_shift/su_max 0.003
_refine_ls_shift/su_mean 0.000
_refine_ls_structure_factor_coef Fsqd
_refine_ls_weighting_details 'w=1/[\s^2^(Fo^2^)+103.4325P] where P=(Fo^2^+2Fc^2^)/3'
_refine_ls_weighting_scheme calc
_refine_ls_wR_factor_gt 0.2393
_refine_ls_wR_factor_ref 0.2770
_reflns_number_gt 5366
_reflns_number_total 7940
_reflns_threshold_expression >2sigma(I)
_cod_data_source_file d2cy01795d2.cif
_cod_data_source_block JM953
_cod_depositor_comments 'Adding full bibliography for 1567867--1567872.cif.'
_cod_original_sg_symbol_H-M 'P 21/c'
_cod_database_code 1567870

loop_
_space_group_symop_operation_xyz
'x, y, z'
'-x, y+1/2, -z+1/2'
'-x, -y, -z'
'x, -y-1/2, z-1/2'

loop_
_atom_site_label
_atom_site_type_symbol
_atom_site_fract_x
_atom_site_fract_y
_atom_site_fract_z
_atom_site_U_iso_or_equiv
_atom_site_adp_type
_atom_site_occupancy
_atom_site_site_symmetry_order
_atom_site_calc_flag
_atom_site_refinement_flags_posn
_atom_site_refinement_flags_adp
_atom_site_refinement_flags_occupancy
_atom_site_disorder_assembly
_atom_site_disorder_group
C1 C 0.8158(8) 0.4722(8) 0.8098(7) 0.047(3) Uani 1 1 d . . . . .
C2 C 0.8444(9) 0.5602(9) 0.8569(8) 0.058(4) Uani 1 1 d . . . . .
C3 C 0.8032(12) 0.6534(10) 0.8459(10) 0.072(5) Uani 1 1 d . . . . .
H3 H 0.824272 0.711138 0.877065 0.086 Uiso 1 1 calc R U . . .
C4 C 0.7303(11) 0.6650(9) 0.7894(9) 0.063(4) Uani 1 1 d . . . . .
H4 H 0.702461 0.730844 0.780522 0.076 Uiso 1 1 calc R U . . .
C5 C 0.6984(9) 0.5775(9) 0.7457(7) 0.050(3) Uani 1 1 d . . . . .
C6 C 0.7419(9) 0.4808(8) 0.7567(7) 0.046(3) Uani 1 1 d . . . . .
C11 C 0.7742(6) 0.2088(7) 0.6294(6) 0.030(2) Uani 1 1 d . . . . .
C12 C 0.8305(7) 0.2631(8) 0.5776(6) 0.037(2) Uani 1 1 d . . . . .
C13 C 0.9265(7) 0.2423(10) 0.6083(7) 0.046(3) Uani 1 1 d . . . . .
H13A H 0.936386 0.166996 0.613337 0.069 Uiso 1 1 calc R U . . .
H13B H 0.943065 0.275585 0.658032 0.069 Uiso 1 1 calc R U . . .
H13C H 0.961685 0.271134 0.573162 0.069 Uiso 1 1 calc R U . . .
C14 C 0.8201(8) 0.3844(8) 0.5745(7) 0.044(3) Uani 1 1 d . . . . .
H14A H 0.838079 0.413382 0.625465 0.066 Uiso 1 1 calc R U . . .
H14B H 0.759126 0.402186 0.555514 0.066 Uiso 1 1 calc R U . . .
H14C H 0.856405 0.413546 0.540446 0.066 Uiso 1 1 calc R U . . .
C15 C 0.8031(7) 0.2142(8) 0.4989(6) 0.041(3) Uani 1 1 d . . . . .
H15A H 0.803052 0.267041 0.458611 0.050 Uiso 1 1 calc R U . . .
H15B H 0.842829 0.156805 0.491114 0.050 Uiso 1 1 calc R U . . .
C16 C 0.7113(7) 0.1730(8) 0.4985(6) 0.036(2) Uani 1 1 d . . . . .
C17 C 0.6420(8) 0.2568(9) 0.4696(6) 0.046(3) Uani 1 1 d . . . . .
H17A H 0.583929 0.227225 0.467539 0.069 Uiso 1 1 calc R U . . .
H17B H 0.648641 0.279539 0.418714 0.069 Uiso 1 1 calc R U . . .
H17C H 0.649715 0.316608 0.504151 0.069 Uiso 1 1 calc R U . . .
C18 C 0.6886(9) 0.0760(10) 0.4497(7) 0.053(3) Uani 1 1 d . . . . .
H18A H 0.733548 0.022919 0.464171 0.079 Uiso 1 1 calc R U . . .
H18B H 0.685161 0.094178 0.396167 0.079 Uiso 1 1 calc R U . . .
H18C H 0.632412 0.048588 0.457555 0.079 Uiso 1 1 calc R U . . .
N19 N 0.7159(5) 0.1528(6) 0.5827(5) 0.0297(17) Uani 1 1 d . . . . .
C20 C 0.6618(6) 0.0729(7) 0.6106(5) 0.029(2) Uani 1 1 d . . . . .
C21 C 0.5783(7) 0.0953(8) 0.6249(6) 0.034(2) Uani 1 1 d . . . . .
C22 C 0.5341(7) 0.0136(8) 0.6554(6) 0.035(2) Uani 1 1 d . . . . .
H22 H 0.478224 0.026631 0.667114 0.042 Uiso 1 1 calc R U . . .
C23 C 0.5707(7) -0.0857(8) 0.6685(6) 0.039(3) Uani 1 1 d . . . . .
H23 H 0.540155 -0.139360 0.689166 0.047 Uiso 1 1 calc R U . . .
C24 C 0.6506(7) -0.1044(8) 0.6514(6) 0.037(2) Uani 1 1 d . . . . .
H24 H 0.674708 -0.172199 0.660153 0.044 Uiso 1 1 calc R U . . .
C25 C 0.6984(7) -0.0283(8) 0.6217(6) 0.032(2) Uani 1 1 d . . . . .
C26 C 0.5330(7) 0.1990(8) 0.6082(6) 0.039(2) Uani 1 1 d . . . . .
H26 H 0.575310 0.249990 0.593444 0.047 Uiso 1 1 calc R U . . .
C27 C 0.4976(7) 0.2435(9) 0.6759(6) 0.041(2) Uani 1 1 d . . . . .
H27A H 0.462748 0.190239 0.695815 0.061 Uiso 1 1 calc R U . . .
H27B H 0.461311 0.304447 0.659602 0.061 Uiso 1 1 calc R U . . .
H27C H 0.546151 0.264109 0.715712 0.061 Uiso 1 1 calc R U . . .
C28 C 0.4581(7) 0.1853(10) 0.5411(7) 0.050(3) Uani 1 1 d . . . . .
H28A H 0.478800 0.147601 0.500259 0.076 Uiso 1 1 calc R U . . .
H28B H 0.436163 0.253892 0.522675 0.076 Uiso 1 1 calc R U . . .
H28C H 0.411236 0.145484 0.557468 0.076 Uiso 1 1 calc R U . . .
C29 C 0.7878(7) -0.0587(7) 0.6053(6) 0.036(2) Uani 1 1 d . . . . .
H29 H 0.809597 0.000036 0.577162 0.043 Uiso 1 1 calc R U . . .
C30 C 0.7827(8) -0.1579(8) 0.5551(7) 0.046(3) Uani 1 1 d . . . . .
H30A H 0.759781 -0.215999 0.581012 0.068 Uiso 1 1 calc R U . . .
H30B H 0.840933 -0.175569 0.546073 0.068 Uiso 1 1 calc R U . . .
H30C H 0.744302 -0.144693 0.506500 0.068 Uiso 1 1 calc R U . . .
C31 C 0.8525(8) -0.0761(9) 0.6783(7) 0.050(3) Uani 1 1 d . . . . .
H31A H 0.857737 -0.012295 0.708863 0.076 Uiso 1 1 calc R U . . .
H31B H 0.909282 -0.094145 0.666149 0.076 Uiso 1 1 calc R U . . .
H31C H 0.832234 -0.133244 0.707030 0.076 Uiso 1 1 calc R U . . .
C41 C 0.7174(7) 0.1591(8) 0.7763(6) 0.034(2) Uani 1 1 d . . . . .
H41 H 0.657306 0.175031 0.762837 0.041 Uiso 1 1 calc R U . . .
C42 C 0.7438(6) 0.0716(7) 0.8252(5) 0.031(2) Uani 1 1 d . . . . .
C43 C 0.6842(8) 0.0108(8) 0.8559(6) 0.040(2) Uani 1 1 d . . . . .
H43 H 0.624021 0.025641 0.841772 0.048 Uiso 1 1 calc R U . . .
C44 C 0.7101(9) -0.0700(9) 0.9060(7) 0.051(3) Uani 1 1 d . . . . .
H44 H 0.668459 -0.109146 0.926768 0.061 Uiso 1 1 calc R U . . .
C45 C 0.7961(10) -0.0923(9) 0.9251(7) 0.056(4) Uani 1 1 d . . . . .
H45 H 0.814292 -0.147381 0.959831 0.067 Uiso 1 1 calc R U . . .
C46 C 0.8590(9) -0.0358(9) 0.8946(7) 0.052(3) Uani 1 1 d . . . . .
H46 H 0.918643 -0.054077 0.907419 0.063 Uiso 1 1 calc R U . . .
C47 C 0.8329(7) 0.0472(8) 0.8456(6) 0.038(2) Uani 1 1 d . . . . .
O48 O 0.8834(4) 0.1097(5) 0.8117(4) 0.0351(16) Uani 1 1 d . . . . .
C49 C 0.9796(8) 0.0917(13) 0.8352(8) 0.061(4) Uani 1 1 d . . . . .
H49 H 0.990743 0.014941 0.839383 0.073 Uiso 1 1 calc R U . . .
C50 C 1.0241(8) 0.1341(13) 0.7779(8) 0.067(4) Uani 1 1 d . . . . .
H50A H 1.001561 0.101260 0.728878 0.100 Uiso 1 1 calc R U . . .
H50B H 1.086466 0.120129 0.791950 0.100 Uiso 1 1 calc R U . . .
H50C H 1.014349 0.209518 0.773944 0.100 Uiso 1 1 calc R U . . .
C51 C 1.0075(7) 0.1416(12) 0.9138(7) 0.054(3) Uani 1 1 d . . . . .
H51A H 1.070392 0.134203 0.929926 0.081 Uiso 1 1 calc R U . . .
H51B H 0.977616 0.106731 0.950456 0.081 Uiso 1 1 calc R U . . .
H51C H 0.992110 0.215808 0.911168 0.081 Uiso 1 1 calc R U . . .
Cl1 Cl 0.9332(3) 0.5465(3) 0.9297(2) 0.0736(11) Uani 1 1 d . . . . .
Cl2 Cl 0.6070(3) 0.5913(3) 0.6760(2) 0.0696(11) Uani 1 1 d . . . . .
Ru1 Ru 0.79637(5) 0.24070(6) 0.73924(5) 0.0305(2) Uani 1 1 d . . . . .
S1 S 0.87778(19) 0.3564(2) 0.81968(16) 0.0414(7) Uani 1 1 d . . . . .
S2 S 0.69897(19) 0.3719(2) 0.70475(17) 0.0405(6) Uani 1 1 d . . . . .

loop_
_atom_site_aniso_label
_atom_site_aniso_U_11
_atom_site_aniso_U_22
_atom_site_aniso_U_33
_atom_site_aniso_U_23
_atom_site_aniso_U_13
_atom_site_aniso_U_12
C1 0.053(7) 0.029(5) 0.068(8) -0.011(5) 0.036(6) -0.019(5)
C2 0.072(9) 0.034(6) 0.076(9) -0.018(6) 0.036(7) -0.027(6)
C3 0.103(13) 0.035(7) 0.094(12) -0.023(7) 0.061(10) -0.035(8)
C4 0.096(12) 0.018(5) 0.089(11) 0.001(6) 0.056(9) -0.002(6)
C5 0.062(8) 0.025(5) 0.068(8) 0.002(5) 0.029(6) -0.008(5)
C6 0.064(8) 0.019(5) 0.065(8) -0.002(5) 0.038(6) -0.012(5)
C11 0.020(4) 0.017(4) 0.053(6) 0.013(4) 0.011(4) 0.009(3)
C12 0.040(5) 0.034(5) 0.039(6) 0.004(4) 0.012(4) 0.006(5)
C13 0.032(5) 0.057(7) 0.054(7) 0.011(6) 0.021(5) 0.008(5)
C14 0.052(7) 0.033(6) 0.048(7) 0.015(5) 0.013(5) -0.004(5)
C15 0.046(6) 0.033(5) 0.050(7) 0.007(5) 0.021(5) 0.004(5)
C16 0.039(6) 0.032(5) 0.038(6) 0.002(4) 0.010(4) 0.006(4)
C17 0.057(7) 0.040(6) 0.040(6) 0.010(5) 0.004(5) 0.005(6)
C18 0.074(9) 0.046(7) 0.038(6) -0.014(5) 0.008(6) 0.003(6)
N19 0.032(4) 0.024(4) 0.036(4) -0.002(3) 0.012(3) 0.008(3)
C20 0.034(5) 0.022(4) 0.029(5) -0.002(4) 0.003(4) 0.002(4)
C21 0.036(5) 0.026(5) 0.039(6) -0.006(4) 0.001(4) -0.004(4)
C22 0.032(5) 0.033(5) 0.042(6) -0.005(4) 0.010(4) -0.009(4)
C23 0.049(7) 0.034(5) 0.038(6) -0.005(4) 0.014(5) -0.029(5)
C24 0.033(5) 0.028(5) 0.046(6) -0.002(4) -0.001(4) -0.001(4)
C25 0.037(5) 0.026(5) 0.033(5) 0.002(4) 0.006(4) 0.002(4)
C26 0.035(6) 0.033(5) 0.048(6) -0.003(5) 0.007(5) 0.005(4)
C27 0.032(5) 0.043(6) 0.048(6) -0.008(5) 0.008(4) 0.009(5)
C28 0.036(6) 0.048(7) 0.063(8) -0.005(6) -0.001(5) 0.003(5)
C29 0.042(6) 0.020(4) 0.047(6) -0.001(4) 0.008(5) 0.007(4)
C30 0.055(7) 0.028(5) 0.055(7) -0.010(5) 0.012(6) 0.008(5)
C31 0.037(6) 0.041(6) 0.073(9) -0.010(6) 0.007(6) 0.007(5)
C41 0.037(6) 0.029(5) 0.037(6) -0.013(4) 0.009(4) -0.001(4)
C42 0.035(5) 0.021(4) 0.034(5) -0.004(4) 0.002(4) 0.000(4)
C43 0.052(7) 0.030(5) 0.037(6) -0.005(4) 0.006(5) -0.013(5)
C44 0.069(9) 0.033(6) 0.048(7) 0.005(5) 0.005(6) -0.018(6)
C45 0.095(11) 0.022(5) 0.044(7) 0.001(5) -0.002(7) -0.004(6)
C46 0.065(8) 0.036(6) 0.048(7) -0.009(5) -0.009(6) 0.019(6)
C47 0.048(6) 0.028(5) 0.037(6) -0.007(4) 0.005(5) -0.001(5)
O48 0.029(4) 0.031(4) 0.045(4) 0.002(3) 0.009(3) 0.004(3)
C49 0.033(6) 0.082(10) 0.068(9) -0.006(8) 0.011(6) 0.001(6)
C50 0.032(6) 0.091(11) 0.080(10) -0.014(9) 0.018(6) 0.001(7)
C51 0.023(5) 0.085(10) 0.053(7) -0.007(7) 0.004(5) -0.007(6)
Cl1 0.075(2) 0.067(2) 0.084(3) -0.0291(19) 0.026(2) -0.044(2)
Cl2 0.086(3) 0.0379(16) 0.091(3) 0.0089(16) 0.033(2) 0.0269(17)
Ru1 0.0332(4) 0.0204(4) 0.0387(4) -0.0005(3) 0.0090(3) -0.0024(3)
S1 0.0395(15) 0.0407(15) 0.0467(16) -0.0100(12) 0.0148(12) -0.0167(12)
S2 0.0448(15) 0.0214(12) 0.0574(17) -0.0008(11) 0.0146(13) 0.0037(11)

loop_
_atom_type_symbol
_atom_type_description
_atom_type_scat_dispersion_real
_atom_type_scat_dispersion_imag
_atom_type_scat_source
C C 0.0033 0.0016 'International Tables Vol C Tables 4.2.6.8 and 6.1.1.4'
H H 0.0000 0.0000 'International Tables Vol C Tables 4.2.6.8 and 6.1.1.4'
Cl Cl 0.1484 0.1585 'International Tables Vol C Tables 4.2.6.8 and 6.1.1.4'
N N 0.0061 0.0033 'International Tables Vol C Tables 4.2.6.8 and 6.1.1.4'
O O 0.0106 0.0060 'International Tables Vol C Tables 4.2.6.8 and 6.1.1.4'
Ru Ru -1.2594 0.8363 'International Tables Vol C Tables 4.2.6.8 and 6.1.1.4'
S S 0.1246 0.1234 'International Tables Vol C Tables 4.2.6.8 and 6.1.1.4'

loop_
_geom_angle_atom_site_label_1
_geom_angle_atom_site_label_2
_geom_angle_atom_site_label_3
_geom_angle
_geom_angle_site_symmetry_1
_geom_angle_site_symmetry_3
_geom_angle_publ_flag
C6 C1 C2 119.0(12) . . ?
C6 C1 S1 121.3(8) . . ?
C2 C1 S1 119.7(11) . . ?
C3 C2 C1 121.3(15) . . ?
C3 C2 Cl1 119.6(11) . . ?
C1 C2 Cl1 119.1(11) . . ?
C2 C3 C4 120.5(13) . . ?
C2 C3 H3 119.8 . . ?
C4 C3 H3 119.8 . . ?
C3 C4 C5 118.8(12) . . ?
C3 C4 H4 120.6 . . ?
C5 C4 H4 120.6 . . ?
C4 C5 C6 120.6(13) . . ?
C4 C5 Cl2 119.0(11) . . ?
C6 C5 Cl2 120.4(10) . . ?
C1 C6 C5 119.7(11) . . ?
C1 C6 S2 120.3(9) . . ?
C5 C6 S2 119.9(11) . . ?
N19 C11 C12 105.3(9) . . ?
N19 C11 Ru1 135.6(7) . . ?
C12 C11 Ru1 119.0(7) . . ?
C13 C12 C15 110.8(9) . . ?
C13 C12 C11 109.5(8) . . ?
C15 C12 C11 105.8(9) . . ?
C13 C12 C14 106.0(10) . . ?
C15 C12 C14 111.3(9) . . ?
C11 C12 C14 113.5(8) . . ?
C12 C13 H13A 109.5 . . ?
C12 C13 H13B 109.5 . . ?
H13A C13 H13B 109.5 . . ?
C12 C13 H13C 109.5 . . ?
H13A C13 H13C 109.5 . . ?
H13B C13 H13C 109.5 . . ?
C12 C14 H14A 109.5 . . ?
C12 C14 H14B 109.5 . . ?
H14A C14 H14B 109.5 . . ?
C12 C14 H14C 109.5 . . ?
H14A C14 H14C 109.5 . . ?
H14B C14 H14C 109.5 . . ?
C16 C15 C12 104.7(8) . . ?
C16 C15 H15A 110.8 . . ?
C12 C15 H15A 110.8 . . ?
C16 C15 H15B 110.8 . . ?
C12 C15 H15B 110.8 . . ?
H15A C15 H15B 108.9 . . ?
N19 C16 C18 113.2(9) . . ?
N19 C16 C15 100.2(8) . . ?
C18 C16 C15 114.0(10) . . ?
N19 C16 C17 110.8(8) . . ?
C18 C16 C17 107.3(9) . . ?
C15 C16 C17 111.2(9) . . ?
C16 C17 H17A 109.5 . . ?
C16 C17 H17B 109.5 . . ?
H17A C17 H17B 109.5 . . ?
C16 C17 H17C 109.5 . . ?
H17A C17 H17C 109.5 . . ?
H17B C17 H17C 109.5 . . ?
C16 C18 H18A 109.5 . . ?
C16 C18 H18B 109.5 . . ?
H18A C18 H18B 109.5 . . ?
C16 C18 H18C 109.5 . . ?
H18A C18 H18C 109.5 . . ?
H18B C18 H18C 109.5 . . ?
C11 N19 C20 122.2(8) . . ?
C11 N19 C16 115.9(8) . . ?
C20 N19 C16 121.8(8) . . ?
C21 C20 C25 121.8(9) . . ?
C21 C20 N19 122.0(8) . . ?
C25 C20 N19 116.2(8) . . ?
C20 C21 C22 117.0(9) . . ?
C20 C21 C26 124.2(9) . . ?
C22 C21 C26 118.8(10) . . ?
C23 C22 C21 121.6(10) . . ?
C23 C22 H22 119.2 . . ?
C21 C22 H22 119.2 . . ?
C24 C23 C22 119.2(9) . . ?
C24 C23 H23 120.4 . . ?
C22 C23 H23 120.4 . . ?
C23 C24 C25 122.8(10) . . ?
C23 C24 H24 118.6 . . ?
C25 C24 H24 118.6 . . ?
C24 C25 C20 117.5(9) . . ?
C24 C25 C29 117.9(9) . . ?
C20 C25 C29 124.5(9) . . ?
C21 C26 C28 108.7(9) . . ?
C21 C26 C27 113.3(9) . . ?
C28 C26 C27 109.3(9) . . ?
C21 C26 H26 108.5 . . ?
C28 C26 H26 108.5 . . ?
C27 C26 H26 108.5 . . ?
C26 C27 H27A 109.5 . . ?
C26 C27 H27B 109.5 . . ?
H27A C27 H27B 109.5 . . ?
C26 C27 H27C 109.5 . . ?
H27A C27 H27C 109.5 . . ?
H27B C27 H27C 109.5 . . ?
C26 C28 H28A 109.5 . . ?
C26 C28 H28B 109.5 . . ?
H28A C28 H28B 109.5 . . ?
C26 C28 H28C 109.5 . . ?
H28A C28 H28C 109.5 . . ?
H28B C28 H28C 109.5 . . ?
C31 C29 C25 111.3(9) . . ?
C31 C29 C30 109.6(9) . . ?
C25 C29 C30 111.5(9) . . ?
C31 C29 H29 108.1 . . ?
C25 C29 H29 108.1 . . ?
C30 C29 H29 108.1 . . ?
C29 C30 H30A 109.5 . . ?
C29 C30 H30B 109.5 . . ?
H30A C30 H30B 109.5 . . ?
C29 C30 H30C 109.5 . . ?
H30A C30 H30C 109.5 . . ?
H30B C30 H30C 109.5 . . ?
C29 C31 H31A 109.5 . . ?
C29 C31 H31B 109.5 . . ?
H31A C31 H31B 109.5 . . ?
C29 C31 H31C 109.5 . . ?
H31A C31 H31C 109.5 . . ?
H31B C31 H31C 109.5 . . ?
C42 C41 Ru1 121.8(8) . . ?
C42 C41 H41 119.1 . . ?
Ru1 C41 H41 119.1 . . ?
C43 C42 C47 118.1(10) . . ?
C43 C42 C41 122.3(10) . . ?
C47 C42 C41 119.6(9) . . ?
C44 C43 C42 122.2(11) . . ?
C44 C43 H43 118.9 . . ?
C42 C43 H43 118.9 . . ?
C45 C44 C43 118.8(12) . . ?
C45 C44 H44 120.6 . . ?
C43 C44 H44 120.6 . . ?
C44 C45 C46 121.6(11) . . ?
C44 C45 H45 119.2 . . ?
C46 C45 H45 119.2 . . ?
C47 C46 C45 119.4(12) . . ?
C47 C46 H46 120.3 . . ?
C45 C46 H46 120.3 . . ?
O48 C47 C46 127.6(11) . . ?
O48 C47 C42 112.6(9) . . ?
C46 C47 C42 119.8(11) . . ?
C47 O48 C49 114.9(9) . . ?
C47 O48 Ru1 109.9(6) . . ?
C49 O48 Ru1 134.6(7) . . ?
C50 C49 O48 109.2(11) . . ?
C50 C49 C51 113.6(12) . . ?
O48 C49 C51 107.2(10) . . ?
C50 C49 H49 108.9 . . ?
O48 C49 H49 108.9 . . ?
C51 C49 H49 108.9 . . ?
C49 C50 H50A 109.5 . . ?
C49 C50 H50B 109.5 . . ?
H50A C50 H50B 109.5 . . ?
C49 C50 H50C 109.5 . . ?
H50A C50 H50C 109.5 . . ?
H50B C50 H50C 109.5 . . ?
C49 C51 H51A 109.5 . . ?
C49 C51 H51B 109.5 . . ?
H51A C51 H51B 109.5 . . ?
C49 C51 H51C 109.5 . . ?
H51A C51 H51C 109.5 . . ?
H51B C51 H51C 109.5 . . ?
C41 Ru1 C11 103.5(4) . . ?
C41 Ru1 S2 93.3(3) . . ?
C11 Ru1 S2 83.9(2) . . ?
C41 Ru1 S1 118.5(3) . . ?
C11 Ru1 S1 137.6(3) . . ?
S2 Ru1 S1 87.80(11) . . ?
C41 Ru1 O48 76.0(4) . . ?
C11 Ru1 O48 112.0(3) . . ?
S2 Ru1 O48 162.32(19) . . ?
S1 Ru1 O48 85.14(19) . . ?
C1 S1 Ru1 104.4(4) . . ?
C6 S2 Ru1 105.8(5) . . ?

loop_
_geom_bond_atom_site_label_1
_geom_bond_atom_site_label_2
_geom_bond_distance
_geom_bond_site_symmetry_2
_geom_bond_publ_flag
C1 C6 1.364(18) . ?
C1 C2 1.431(15) . ?
C1 S1 1.766(13) . ?
C2 C3 1.36(2) . ?
C2 Cl1 1.735(16) . ?
C3 C4 1.39(2) . ?
C3 H3 0.9500 . ?
C4 C5 1.408(18) . ?
C4 H4 0.9500 . ?
C5 C6 1.411(16) . ?
C5 Cl2 1.730(14) . ?
C6 S2 1.744(11) . ?
C11 N19 1.332(13) . ?
C11 C12 1.556(13) . ?
C11 Ru1 1.978(11) . ?
C12 C13 1.528(14) . ?
C12 C15 1.532(15) . ?
C12 C14 1.564(15) . ?
C13 H13A 0.9800 . ?
C13 H13B 0.9800 . ?
C13 H13C 0.9800 . ?
C14 H14A 0.9800 . ?
C14 H14B 0.9800 . ?
C14 H14C 0.9800 . ?
C15 C16 1.530(15) . ?
C15 H15A 0.9900 . ?
C15 H15B 0.9900 . ?
C16 N19 1.520(13) . ?
C16 C18 1.524(15) . ?
C16 C17 1.548(14) . ?
C17 H17A 0.9800 . ?
C17 H17B 0.9800 . ?
C17 H17C 0.9800 . ?
C18 H18A 0.9800 . ?
C18 H18B 0.9800 . ?
C18 H18C 0.9800 . ?
N19 C20 1.472(12) . ?
C20 C21 1.405(14) . ?
C20 C25 1.418(13) . ?
C21 C22 1.418(14) . ?
C21 C26 1.512(14) . ?
C22 C23 1.398(15) . ?
C22 H22 0.9500 . ?
C23 C24 1.362(15) . ?
C23 H23 0.9500 . ?
C24 C25 1.394(14) . ?
C24 H24 0.9500 . ?
C25 C29 1.531(14) . ?
C26 C28 1.531(15) . ?
C26 C27 1.532(14) . ?
C26 H26 1.0000 . ?
C27 H27A 0.9800 . ?
C27 H27B 0.9800 . ?
C27 H27C 0.9800 . ?
C28 H28A 0.9800 . ?
C28 H28B 0.9800 . ?
C28 H28C 0.9800 . ?
C29 C31 1.519(15) . ?
C29 C30 1.552(14) . ?
C29 H29 1.0000 . ?
C30 H30A 0.9800 . ?
C30 H30B 0.9800 . ?
C30 H30C 0.9800 . ?
C31 H31A 0.9800 . ?
C31 H31B 0.9800 . ?
C31 H31C 0.9800 . ?
C41 C42 1.437(14) . ?
C41 Ru1 1.833(10) . ?
C41 H41 0.9500 . ?
C42 C43 1.402(14) . ?
C42 C47 1.411(15) . ?
C43 C44 1.384(15) . ?
C43 H43 0.9500 . ?
C44 C45 1.358(19) . ?
C44 H44 0.9500 . ?
C45 C46 1.410(19) . ?
C45 H45 0.9500 . ?
C46 C47 1.393(15) . ?
C46 H46 0.9500 . ?
C47 O48 1.346(13) . ?
O48 C49 1.507(14) . ?
O48 Ru1 2.392(7) . ?
C49 C50 1.446(19) . ?
C49 C51 1.538(18) . ?
C49 H49 1.0000 . ?
C50 H50A 0.9800 . ?
C50 H50B 0.9800 . ?
C50 H50C 0.9800 . ?
C51 H51A 0.9800 . ?
C51 H51B 0.9800 . ?
C51 H51C 0.9800 . ?
Ru1 S2 2.280(3) . ?
Ru1 S1 2.289(3) . ?

loop_
_geom_torsion_atom_site_label_1
_geom_torsion_atom_site_label_2
_geom_torsion_atom_site_label_3
_geom_torsion_atom_site_label_4
_geom_torsion
_geom_torsion_site_symmetry_1
_geom_torsion_site_symmetry_2
_geom_torsion_site_symmetry_3
_geom_torsion_site_symmetry_4
_geom_torsion_publ_flag
C6 C1 C2 C3 -4.9(18) . . . . ?
S1 C1 C2 C3 173.5(10) . . . . ?
C6 C1 C2 Cl1 174.7(9) . . . . ?
S1 C1 C2 Cl1 -6.9(14) . . . . ?
C1 C2 C3 C4 2(2) . . . . ?
Cl1 C2 C3 C4 -177.9(10) . . . . ?
C2 C3 C4 C5 2(2) . . . . ?
C3 C4 C5 C6 -2.8(19) . . . . ?
C3 C4 C5 Cl2 179.3(10) . . . . ?
C2 C1 C6 C5 4.2(17) . . . . ?
S1 C1 C6 C5 -174.2(9) . . . . ?
C2 C1 C6 S2 -173.6(9) . . . . ?
S1 C1 C6 S2 8.0(14) . . . . ?
C4 C5 C6 C1 -0.5(17) . . . . ?
Cl2 C5 C6 C1 177.4(9) . . . . ?
C4 C5 C6 S2 177.4(9) . . . . ?
Cl2 C5 C6 S2 -4.8(14) . . . . ?
N19 C11 C12 C13 -128.2(9) . . . . ?
Ru1 C11 C12 C13 55.3(10) . . . . ?
N19 C11 C12 C15 -8.8(10) . . . . ?
Ru1 C11 C12 C15 174.7(6) . . . . ?
N19 C11 C12 C14 113.5(9) . . . . ?
Ru1 C11 C12 C14 -62.9(10) . . . . ?
C13 C12 C15 C16 142.1(9) . . . . ?
C11 C12 C15 C16 23.6(10) . . . . ?
C14 C12 C15 C16 -100.2(10) . . . . ?
C12 C15 C16 N19 -27.5(9) . . . . ?
C12 C15 C16 C18 -148.8(9) . . . . ?
C12 C15 C16 C17 89.7(10) . . . . ?
C12 C11 N19 C20 167.1(8) . . . . ?
Ru1 C11 N19 C20 -17.3(13) . . . . ?
C12 C11 N19 C16 -10.4(10) . . . . ?
Ru1 C11 N19 C16 165.2(7) . . . . ?
C18 C16 N19 C11 146.6(9) . . . . ?
C15 C16 N19 C11 24.8(10) . . . . ?
C17 C16 N19 C11 -92.7(10) . . . . ?
C18 C16 N19 C20 -30.8(12) . . . . ?
C15 C16 N19 C20 -152.6(8) . . . . ?
C17 C16 N19 C20 89.8(10) . . . . ?
C11 N19 C20 C21 93.7(11) . . . . ?
C16 N19 C20 C21 -89.0(11) . . . . ?
C11 N19 C20 C25 -86.7(11) . . . . ?
C16 N19 C20 C25 90.6(10) . . . . ?
C25 C20 C21 C22 3.7(14) . . . . ?
N19 C20 C21 C22 -176.8(8) . . . . ?
C25 C20 C21 C26 -174.9(9) . . . . ?
N19 C20 C21 C26 4.7(15) . . . . ?
C20 C21 C22 C23 -1.8(15) . . . . ?
C26 C21 C22 C23 176.8(9) . . . . ?
C21 C22 C23 C24 -0.2(16) . . . . ?
C22 C23 C24 C25 0.5(16) . . . . ?
C23 C24 C25 C20 1.2(15) . . . . ?
C23 C24 C25 C29 179.5(10) . . . . ?
C21 C20 C25 C24 -3.4(15) . . . . ?
N19 C20 C25 C24 177.0(8) . . . . ?
C21 C20 C25 C29 178.4(9) . . . . ?
N19 C20 C25 C29 -1.2(14) . . . . ?
C20 C21 C26 C28 109.3(11) . . . . ?
C22 C21 C26 C28 -69.2(13) . . . . ?
C20 C21 C26 C27 -129.1(11) . . . . ?
C22 C21 C26 C27 52.4(13) . . . . ?
C24 C25 C29 C31 -70.0(12) . . . . ?
C20 C25 C29 C31 108.2(11) . . . . ?
C24 C25 C29 C30 52.7(12) . . . . ?
C20 C25 C29 C30 -129.1(10) . . . . ?
Ru1 C41 C42 C43 177.8(7) . . . . ?
Ru1 C41 C42 C47 -0.1(13) . . . . ?
C47 C42 C43 C44 1.3(15) . . . . ?
C41 C42 C43 C44 -176.6(10) . . . . ?
C42 C43 C44 C45 -1.2(17) . . . . ?
C43 C44 C45 C46 -0.5(18) . . . . ?
C44 C45 C46 C47 2.0(18) . . . . ?
C45 C46 C47 O48 179.6(10) . . . . ?
C45 C46 C47 C42 -1.9(16) . . . . ?
C43 C42 C47 O48 179.0(9) . . . . ?
C41 C42 C47 O48 -3.0(13) . . . . ?
C43 C42 C47 C46 0.2(15) . . . . ?
C41 C42 C47 C46 178.2(9) . . . . ?
C46 C47 O48 C49 -5.1(15) . . . . ?
C42 C47 O48 C49 176.2(9) . . . . ?
C46 C47 O48 Ru1 -177.5(9) . . . . ?
C42 C47 O48 Ru1 3.9(10) . . . . ?
C47 O48 C49 C50 159.6(11) . . . . ?
Ru1 O48 C49 C50 -30.4(16) . . . . ?
C47 O48 C49 C51 -76.8(13) . . . . ?
Ru1 O48 C49 C51 93.1(12) . . . . ?
C42 C41 Ru1 C11 111.4(8) . . . . ?
C42 C41 Ru1 S2 -164.0(7) . . . . ?
C42 C41 Ru1 S1 -74.8(8) . . . . ?
C42 C41 Ru1 O48 1.7(7) . . . . ?
C6 C1 S1 Ru1 -6.4(10) . . . . ?
C2 C1 S1 Ru1 175.2(8) . . . . ?
C1 C6 S2 Ru1 -5.0(10) . . . . ?
C5 C6 S2 Ru1 177.2(8) . . . . ?
